data_7716201
loop_
_publ_author_name
'Chandra, Anushri'
'Basu, Pousali'
'Raha, Shreya'
'Dhibar, Papu'
'Bhattacharya, Samaresh'

_publ_section_title
;
 Development of ruthenium complexes with S-donor ligands for application
 in synthesis, catalytic acceptorless alcohol dehydrogenation and
 crossed-aldol condensation.
;
_journal_issue 25
_journal_name_full 'Dalton transactions (Cambridge, England : 2003)'
_journal_page_first 10675
_journal_page_last 10685
_journal_paper_doi 10.1039/d4dt00985a
_journal_volume 53
_journal_year 2024
_chemical_formula_sum 'C8 H18 O4 Ru S6'
_chemical_formula_weight 471.61
_space_group_crystal_system orthorhombic
_space_group_IT_number 73
_space_group_name_Hall '-I 2b 2c'
_space_group_name_H-M_alt 'I b c a'
_atom_sites_solution_hydrogens geom
_audit_creation_method SHELXL-2016/6
_audit_update_record
;
2023-12-26 deposited with the CCDC.	2024-05-27 downloaded from the CCDC.
;
_cell_angle_alpha 90
_cell_angle_beta 90
_cell_angle_gamma 90
_cell_formula_units_Z 8
_cell_length_a 10.3358(10)
_cell_length_b 11.1063(10)
_cell_length_c 30.191(3)
_cell_measurement_reflns_used 473
_cell_measurement_temperature 273(2)
_cell_measurement_theta_max 27.106
_cell_measurement_theta_min 2.699
_cell_volume 3465.7(6)
_computing_structure_refinement 'SHELXL-2016/6 (Sheldrick, 2016)'
_computing_structure_solution 'SHELXT 2014/5 (Sheldrick, 2014)'
_diffrn_ambient_temperature 273(2)
_diffrn_measured_fraction_theta_full 0.997
_diffrn_measured_fraction_theta_max 0.997
_diffrn_measurement_device_type CCD
_diffrn_radiation_type MoK\a
_diffrn_radiation_wavelength 0.71073
_diffrn_reflns_av_R_equivalents 0.0750
_diffrn_reflns_av_unetI/netI 0.0215
_diffrn_reflns_Laue_measured_fraction_full 0.997
_diffrn_reflns_Laue_measured_fraction_max 0.997
_diffrn_reflns_limit_h_max 13
_diffrn_reflns_limit_h_min -13
_diffrn_reflns_limit_k_max 14
_diffrn_reflns_limit_k_min -14
_diffrn_reflns_limit_l_max 38
_diffrn_reflns_limit_l_min -38
_diffrn_reflns_number 51507
_diffrn_reflns_point_group_measured_fraction_full 0.997
_diffrn_reflns_point_group_measured_fraction_max 0.997
_diffrn_reflns_theta_full 25.242
_diffrn_reflns_theta_max 27.106
_diffrn_reflns_theta_min 2.699
_exptl_absorpt_coefficient_mu 1.628
_exptl_absorpt_correction_T_max 0.7455
_exptl_absorpt_correction_T_min 0.4519
_exptl_absorpt_correction_type multi-scan
_exptl_absorpt_process_details
;
 SADABS 2016/2: Krause, L., Herbst-Irmer, R., Sheldrick G.M. & Stalke D.,
 J. Appl. Cryst. 48 (2015) 3-10
;
_exptl_crystal_colour yellow
_exptl_crystal_density_diffrn 1.807
_exptl_crystal_description block
_exptl_crystal_F_000 1768
_exptl_crystal_size_max 0.18
_exptl_crystal_size_mid 0.18
_exptl_crystal_size_min 0.16
_refine_diff_density_max 0.699
_refine_diff_density_min -0.941
_refine_diff_density_rms 0.212
_refine_ls_extinction_method none
_refine_ls_goodness_of_fit_ref 1.225
_refine_ls_hydrogen_treatment constr
_refine_ls_matrix_type full
_refine_ls_number_parameters 88
_refine_ls_number_reflns 1916
_refine_ls_number_restraints 0
_refine_ls_restrained_S_all 1.225
_refine_ls_R_factor_all 0.0418
_refine_ls_R_factor_gt 0.0380
_refine_ls_shift/su_max 0.004
_refine_ls_shift/su_mean 0.001
_refine_ls_structure_factor_coef Fsqd
_refine_ls_weighting_details 'w=1/[\s^2^(Fo^2^)+(0.1000P)^2^+0.5000P] where P=(Fo^2^+2Fc^2^)/3'
_refine_ls_weighting_scheme calc
_refine_ls_wR_factor_gt 0.1389
_refine_ls_wR_factor_ref 0.1466
_reflns_Friedel_coverage 0.000
_reflns_number_gt 1728
_reflns_number_total 1916
_reflns_threshold_expression 'I > 2\s(I)'
_cod_data_source_file d4dt00985a2.cif
_cod_data_source_block SB_PB_16_0m
_cod_depositor_comments 'Adding full bibliography for 7716201--7716206.cif.'
_cod_database_code 7716201
_shelx_shelxl_version_number 2016/6
_shelx_space_group_comment
;
The symmetry employed for this shelxl refinement is uniquely defined
by the following loop, which should always be used as a source of
symmetry information in preference to the above space-group names.
They are only intended as comments.
;

loop_
_space_group_symop_operation_xyz
'x, y, z'
'x, -y, -z+1/2'
'-x+1/2, y, -z'
'-x, -y+1/2, z'
'x+1/2, y+1/2, z+1/2'
'x+1/2, -y+1/2, -z+1'
'-x+1, y+1/2, -z+1/2'
'-x+1/2, -y+1, z+1/2'
'-x, -y, -z'
'-x, y, z-1/2'
'x-1/2, -y, z'
'x, y-1/2, -z'
'-x+1/2, -y+1/2, -z+1/2'
'-x+1/2, y+1/2, z'
'x, -y+1/2, z+1/2'
'x+1/2, y, -z+1/2'

loop_
_atom_site_label
_atom_site_type_symbol
_atom_site_fract_x
_atom_site_fract_y
_atom_site_fract_z
_atom_site_U_iso_or_equiv
_atom_site_adp_type
_atom_site_occupancy
_atom_site_site_symmetry_order
_atom_site_calc_flag
_atom_site_refinement_flags_posn
_atom_site_refinement_flags_adp
_atom_site_refinement_flags_occupancy
_atom_site_disorder_assembly
_atom_site_disorder_group
Ru1 Ru 0.500000 0.250000 0.37407(2) 0.0306(2) Uani 1 2 d S T P . .
S2 S 0.64324(8) 0.32213(7) 0.43272(2) 0.0432(3) Uani 1 1 d . . . . .
S1 S 0.45734(9) 0.45904(7) 0.38481(3) 0.0428(3) Uani 1 1 d . . . . .
S3 S 0.34979(8) 0.23623(8) 0.32033(3) 0.0476(3) Uani 1 1 d . . . . .
O2 O 0.3640(2) 0.3273(3) 0.28494(8) 0.0697(8) Uani 1 1 d . . . . .
O1 O 0.5921(3) 0.55050(19) 0.45117(9) 0.0606(7) Uani 1 1 d . . . . .
C1 C 0.5672(3) 0.4554(3) 0.42595(9) 0.0381(6) Uani 1 1 d . . . . .
C3 C 0.1877(3) 0.2529(4) 0.33938(17) 0.0761(13) Uani 1 1 d . . . . .
H3A H 0.178768 0.328648 0.354375 0.114 Uiso 1 1 calc R U . . .
H3B H 0.167266 0.188582 0.359458 0.114 Uiso 1 1 calc R U . . .
H3C H 0.129590 0.250352 0.314586 0.114 Uiso 1 1 calc R U . . .
C4 C 0.3365(4) 0.0939(4) 0.29463(14) 0.0763(13) Uani 1 1 d . . . . .
H4A H 0.277422 0.099113 0.270177 0.115 Uiso 1 1 calc R U . . .
H4B H 0.304967 0.036169 0.315687 0.115 Uiso 1 1 calc R U . . .
H4C H 0.419961 0.069076 0.284066 0.115 Uiso 1 1 calc R U . . .
C22 C 0.6778(6) 0.5491(6) 0.4829(2) 0.0535(16) Uiso 0.5 1 d . . P . .
C2 C 0.5304(7) 0.6621(6) 0.4520(3) 0.0558(16) Uiso 0.5 1 d . . P . .

loop_
_atom_site_aniso_label
_atom_site_aniso_U_11
_atom_site_aniso_U_22
_atom_site_aniso_U_33
_atom_site_aniso_U_23
_atom_site_aniso_U_13
_atom_site_aniso_U_12
Ru1 0.0328(3) 0.0346(3) 0.0244(3) 0.000 0.000 0.00021(10)
S2 0.0504(5) 0.0405(4) 0.0388(4) -0.0040(3) -0.0138(3) 0.0082(3)
S1 0.0464(5) 0.0377(4) 0.0444(4) 0.0056(3) -0.0079(4) 0.0053(4)
S3 0.0490(5) 0.0534(5) 0.0405(5) 0.0130(3) -0.0153(3) -0.0157(3)
O2 0.0767(17) 0.083(2) 0.0495(14) 0.0315(13) -0.0249(12) -0.0276(14)
O1 0.0730(17) 0.0405(12) 0.0681(16) -0.0171(11) -0.0023(13) 0.0037(11)
C1 0.0428(15) 0.0368(14) 0.0347(14) -0.0029(10) 0.0012(11) 0.0022(12)
C3 0.043(2) 0.079(3) 0.106(4) 0.038(2) -0.009(2) -0.0083(17)
C4 0.105(3) 0.069(3) 0.056(2) -0.004(2) -0.036(2) -0.022(2)

loop_
_atom_type_symbol
_atom_type_description
_atom_type_scat_dispersion_real
_atom_type_scat_dispersion_imag
_atom_type_scat_source
C C 0.0033 0.0016 'International Tables Vol C Tables 4.2.6.8 and 6.1.1.4'
H H 0.0000 0.0000 'International Tables Vol C Tables 4.2.6.8 and 6.1.1.4'
O O 0.0106 0.0060 'International Tables Vol C Tables 4.2.6.8 and 6.1.1.4'
S S 0.1246 0.1234 'International Tables Vol C Tables 4.2.6.8 and 6.1.1.4'
Ru Ru -1.2594 0.8363 'International Tables Vol C Tables 4.2.6.8 and 6.1.1.4'

loop_
_geom_angle_atom_site_label_1
_geom_angle_atom_site_label_2
_geom_angle_atom_site_label_3
_geom_angle
_geom_angle_site_symmetry_1
_geom_angle_site_symmetry_3
_geom_angle_publ_flag
S3 Ru1 S3 87.76(5) . 4_655 ?
S3 Ru1 S1 92.10(3) . . ?
S3 Ru1 S1 99.17(3) 4_655 . ?
S3 Ru1 S1 99.17(3) . 4_655 ?
S3 Ru1 S1 92.09(3) 4_655 4_655 ?
S1 Ru1 S1 164.38(4) . 4_655 ?
S3 Ru1 S2 164.30(3) . . ?
S3 Ru1 S2 94.72(3) 4_655 . ?
S1 Ru1 S2 72.20(3) . . ?
S1 Ru1 S2 96.23(3) 4_655 . ?
S3 Ru1 S2 94.71(3) . 4_655 ?
S3 Ru1 S2 164.30(3) 4_655 4_655 ?
S1 Ru1 S2 96.23(3) . 4_655 ?
S1 Ru1 S2 72.21(3) 4_655 4_655 ?
S2 Ru1 S2 87.10(4) . 4_655 ?
C1 S2 Ru1 85.26(10) . . ?
C1 S1 Ru1 87.25(10) . . ?
O2 S3 C4 107.60(18) . . ?
O2 S3 C3 104.84(17) . . ?
C4 S3 C3 99.3(2) . . ?
O2 S3 Ru1 113.94(10) . . ?
C4 S3 Ru1 115.53(14) . . ?
C3 S3 Ru1 114.15(17) . . ?
C22 O1 C1 122.9(4) . . ?
C22 O1 C2 107.9(5) . . ?
C1 O1 C2 129.0(4) . . ?
O1 C1 S1 122.3(2) . . ?
O1 C1 S2 122.5(2) . . ?
S1 C1 S2 115.14(17) . . ?
S3 C3 H3A 109.5 . . ?
S3 C3 H3B 109.5 . . ?
H3A C3 H3B 109.5 . . ?
S3 C3 H3C 109.5 . . ?
H3A C3 H3C 109.5 . . ?
H3B C3 H3C 109.5 . . ?
S3 C4 H4A 109.5 . . ?
S3 C4 H4B 109.5 . . ?
H4A C4 H4B 109.5 . . ?
S3 C4 H4C 109.5 . . ?
H4A C4 H4C 109.5 . . ?
H4B C4 H4C 109.5 . . ?
O1 C22 C22 167.4(7) . 3_656 ?

loop_
_geom_bond_atom_site_label_1
_geom_bond_atom_site_label_2
_geom_bond_distance
_geom_bond_site_symmetry_2
_geom_bond_publ_flag
Ru1 S3 2.2508(8) . ?
Ru1 S3 2.2508(8) 4_655 ?
Ru1 S1 2.3853(8) . ?
Ru1 S1 2.3853(8) 4_655 ?
Ru1 S2 2.4433(7) . ?
Ru1 S2 2.4433(7) 4_655 ?
S2 C1 1.688(3) . ?
S1 C1 1.683(3) . ?
S3 O2 1.478(2) . ?
S3 C4 1.766(4) . ?
S3 C3 1.781(4) . ?
O1 C22 1.305(7) . ?
O1 C1 1.328(3) . ?
O1 C2 1.394(7) . ?
C3 H3A 0.9600 . ?
C3 H3B 0.9600 . ?
C3 H3C 0.9600 . ?
C4 H4A 0.9600 . ?
C4 H4B 0.9600 . ?
C4 H4C 0.9600 . ?
C22 C22 1.814(13) 3_656 ?
